data_1508716
loop_
_publ_author_name
'Sun, Jing'
'Sun, Yan'
'Gong, Hui'
'Xie, Ya-Jing'
'Yan, Chao-Guo'

_publ_section_title
;
 Facile synthesis of dispirooxindole-fused heterocycles via domino
 1,4-dipolar addition and Diels-Alder reaction of in situ generated
 Huisgen 1,4-dipoles.
;
_journal_issue 20
_journal_name_full 'Organic letters'
_journal_page_first 5172
_journal_page_last 5175
_journal_paper_doi 10.1021/ol302530m
_journal_volume 14
_journal_year 2012
_chemical_formula_moiety 'C35 H29 Cl N2 O6'
_chemical_formula_sum 'C35 H29 Cl N2 O6'
_chemical_formula_weight 609.05
_chemical_name_systematic
; 
 ? 
;
_space_group_IT_number 2
_symmetry_cell_setting triclinic
_symmetry_space_group_name_Hall '-P 1'
_symmetry_space_group_name_H-M 'P -1'
_atom_sites_solution_hydrogens geom
_atom_sites_solution_primary direct
_atom_sites_solution_secondary difmap
_audit_creation_method SHELXL-97
_cell_angle_alpha 112.414(2)
_cell_angle_beta 100.134(2)
_cell_angle_gamma 98.715(2)
_cell_formula_units_Z 2
_cell_length_a 10.5885(16)
_cell_length_b 12.3008(19)
_cell_length_c 13.451(2)
_cell_measurement_reflns_used 2750
_cell_measurement_temperature 296(2)
_cell_measurement_theta_max 23.00
_cell_measurement_theta_min 2.28
_cell_volume 1547.6(4)
_computing_cell_refinement 'Bruker SMART'
_computing_data_collection 'Bruker SMART'
_computing_data_reduction 'Bruker SAINT'
_computing_molecular_graphics 'Bruker SHELXTL'
_computing_publication_material 'Bruker SHELXTL'
_computing_structure_refinement 'SHELXL-97 (Sheldrick, 1997)'
_computing_structure_solution 'SHELXS-97 (Sheldrick, 1990)'
_diffrn_ambient_temperature 296(2)
_diffrn_measured_fraction_theta_full 0.993
_diffrn_measured_fraction_theta_max 0.993
_diffrn_measurement_device_type 'CCD area detector'
_diffrn_measurement_method 'phi and omega scans'
_diffrn_radiation_monochromator graphite
_diffrn_radiation_source 'fine-focus sealed tube'
_diffrn_radiation_type MoK\a
_diffrn_radiation_wavelength 0.71073
_diffrn_reflns_av_R_equivalents 0.0272
_diffrn_reflns_av_sigmaI/netI 0.0418
_diffrn_reflns_limit_h_max 12
_diffrn_reflns_limit_h_min -12
_diffrn_reflns_limit_k_max 14
_diffrn_reflns_limit_k_min -14
_diffrn_reflns_limit_l_max 15
_diffrn_reflns_limit_l_min -15
_diffrn_reflns_number 11293
_diffrn_reflns_theta_full 25.00
_diffrn_reflns_theta_max 25.00
_diffrn_reflns_theta_min 1.84
_exptl_absorpt_coefficient_mu 0.172
_exptl_absorpt_correction_T_max 0.966
_exptl_absorpt_correction_T_min 0.960
_exptl_absorpt_correction_type multi-scan
_exptl_absorpt_process_details sadabs
_exptl_crystal_colour colorless
_exptl_crystal_density_diffrn 1.307
_exptl_crystal_density_method 'not measured'
_exptl_crystal_description block
_exptl_crystal_F_000 636.0
_exptl_crystal_size_max 0.24
_exptl_crystal_size_mid 0.24
_exptl_crystal_size_min 0.20
_refine_diff_density_max 0.181
_refine_diff_density_min -0.380
_refine_diff_density_rms 0.049
_refine_ls_extinction_coef 0.0123(15)
_refine_ls_extinction_expression Fc^*^=kFc[1+0.001xFc^2^\l^3^/sin(2\q)]^-1/4^
_refine_ls_extinction_method SHELXL
_refine_ls_goodness_of_fit_ref 1.027
_refine_ls_hydrogen_treatment constr
_refine_ls_matrix_type full
_refine_ls_number_parameters 401
_refine_ls_number_reflns 5399
_refine_ls_number_restraints 0
_refine_ls_restrained_S_all 1.027
_refine_ls_R_factor_all 0.0779
_refine_ls_R_factor_gt 0.0455
_refine_ls_shift/su_max 0.000
_refine_ls_shift/su_mean 0.000
_refine_ls_structure_factor_coef Fsqd
_refine_ls_weighting_details 'calc w=1/[\s^2^(Fo^2^)+(0.0577P)^2^+0.3604P] where P=(Fo^2^+2Fc^2^)/3'
_refine_ls_weighting_scheme calc
_refine_ls_wR_factor_gt 0.1097
_refine_ls_wR_factor_ref 0.1347
_reflns_number_gt 3506
_reflns_number_total 5438
_reflns_threshold_expression >2sigma(I)
_cod_data_source_file ol302530m_si_001.cif
_cod_data_source_block 7a
_cod_depositor_comments
;
The following automatic conversions were performed:

'_refine_ls_hydrogen_treatment' value 'CONSTR' changed to 'constr'
according to /home/saulius/struct/CIF-dictionaries/cif_core.dic
dictionary named 'cif_core.dic' version 2.4.2 from 2011-04-26.

Automatic conversion script
Id: cif_fix_values 1891 2012-01-12 08:04:46Z andrius 
;
_cod_original_cell_volume 1547.7(4)
_cod_database_code 1508716

loop_
_symmetry_equiv_pos_as_xyz
'x, y, z'
'-x, -y, -z'

loop_
_atom_site_label
_atom_site_type_symbol
_atom_site_fract_x
_atom_site_fract_y
_atom_site_fract_z
_atom_site_U_iso_or_equiv
_atom_site_adp_type
_atom_site_occupancy
_atom_site_symmetry_multiplicity
_atom_site_calc_flag
_atom_site_refinement_flags
C1 C 0.2988(2) 0.4231(2) 0.11273(18) 0.0448(5) Uani 1 1 d .
C2 C 0.1842(2) 0.3131(2) 0.0618(2) 0.0510(6) Uani 1 1 d .
C3 C -0.0406(3) 0.2441(3) 0.0495(3) 0.0887(10) Uani 1 1 d .
H3A H -0.0706 0.2264 -0.0278 0.133 Uiso 1 1 calc R
H3B H -0.1074 0.2698 0.0867 0.133 Uiso 1 1 calc R
H3C H -0.0235 0.1727 0.0569 0.133 Uiso 1 1 calc R
C4 C 0.3158(2) 0.5094(2) 0.07388(18) 0.0441(5) Uani 1 1 d .
C5 C 0.2313(2) 0.5001(2) -0.03044(19) 0.0481(6) Uani 1 1 d .
C6 C 0.0396(2) 0.3956(3) -0.1788(2) 0.0651(7) Uani 1 1 d .
H6A H 0.0222 0.4720 -0.1726 0.098 Uiso 1 1 calc R
H6B H -0.0424 0.3382 -0.1966 0.098 Uiso 1 1 calc R
H6C H 0.0841 0.3664 -0.2365 0.098 Uiso 1 1 calc R
C7 C 0.4223(2) 0.62584(19) 0.13436(17) 0.0430(5) Uani 1 1 d .
H7 H 0.4848 0.6260 0.0887 0.052 Uiso 1 1 calc R
C8 C 0.3600(2) 0.7342(2) 0.14932(18) 0.0445(5) Uani 1 1 d .
C9 C 0.4338(2) 0.8462(2) 0.14787(18) 0.0449(5) Uani 1 1 d .
C10 C 0.5553(2) 0.8577(2) 0.1222(2) 0.0547(6) Uani 1 1 d .
H10 H 0.5952 0.7928 0.1050 0.066 Uiso 1 1 calc R
C11 C 0.6175(3) 0.9656(2) 0.1223(2) 0.0610(7) Uani 1 1 d .
H11 H 0.6992 0.9720 0.1056 0.073 Uiso 1 1 calc R
C12 C 0.5609(3) 1.0636(2) 0.14637(19) 0.0584(7) Uani 1 1 d .
C13 C 0.6314(3) 1.1804(2) 0.1482(3) 0.0820(9) Uani 1 1 d .
H13A H 0.6993 1.2240 0.2164 0.123 Uiso 1 1 calc R
H13B H 0.5694 1.2287 0.1431 0.123 Uiso 1 1 calc R
H13C H 0.6705 1.1631 0.0864 0.123 Uiso 1 1 calc R
C14 C 0.4384(3) 1.0504(2) 0.1692(2) 0.0632(7) Uani 1 1 d .
H14 H 0.3974 1.1146 0.1840 0.076 Uiso 1 1 calc R
C15 C 0.3755(2) 0.9443(2) 0.17059(19) 0.0546(6) Uani 1 1 d .
H15 H 0.2936 0.9383 0.1868 0.066 Uiso 1 1 calc R
C16 C 0.4993(2) 0.63815(19) 0.24903(18) 0.0439(5) Uani 1 1 d .
C17 C 0.5215(2) 0.5100(2) 0.23012(19) 0.0473(6) Uani 1 1 d .
H17 H 0.5587 0.4824 0.1656 0.057 Uiso 1 1 calc R
C18 C 0.6166(3) 0.5080(2) 0.3260(2) 0.0606(7) Uani 1 1 d .
H18 H 0.7039 0.5513 0.3457 0.073 Uiso 1 1 calc R
C19 C 0.5818(3) 0.4473(2) 0.3839(2) 0.0699(8) Uani 1 1 d .
H19 H 0.6440 0.4507 0.4438 0.084 Uiso 1 1 calc R
C20 C 0.4494(3) 0.3766(3) 0.3551(2) 0.0707(8) Uani 1 1 d .
H20 H 0.4252 0.3370 0.3980 0.085 Uiso 1 1 calc R
C21 C 0.3612(3) 0.3676(2) 0.2671(2) 0.0576(6) Uani 1 1 d .
H21 H 0.2759 0.3207 0.2491 0.069 Uiso 1 1 calc R
C22 C 0.6357(2) 0.7259(2) 0.2873(2) 0.0510(6) Uani 1 1 d .
C23 C 0.5342(3) 0.7951(2) 0.4275(2) 0.0564(6) Uani 1 1 d .
C24 C 0.4408(2) 0.6926(2) 0.34633(19) 0.0485(6) Uani 1 1 d .
C25 C 0.3186(2) 0.6589(2) 0.3629(2) 0.0591(7) Uani 1 1 d .
H25 H 0.2550 0.5918 0.3089 0.071 Uiso 1 1 calc R
C26 C 0.2938(3) 0.7289(3) 0.4633(3) 0.0756(9) Uani 1 1 d .
C27 C 0.3876(4) 0.8294(3) 0.5446(2) 0.0833(10) Uani 1 1 d .
H27 H 0.3686 0.8740 0.6111 0.100 Uiso 1 1 calc R
C28 C 0.5091(3) 0.8632(3) 0.5270(2) 0.0757(8) Uani 1 1 d .
H28 H 0.5725 0.9304 0.5810 0.091 Uiso 1 1 calc R
C29 C 0.7619(3) 0.9157(2) 0.4497(2) 0.0793(9) Uani 1 1 d .
H29A H 0.7310 0.9894 0.4662 0.095 Uiso 1 1 calc R
H29B H 0.8195 0.9137 0.4007 0.095 Uiso 1 1 calc R
C30 C 0.8415(3) 0.9206(2) 0.5569(2) 0.0654(7) Uani 1 1 d .
C31 C 0.8485(3) 0.8187(3) 0.5749(3) 0.0859(9) Uani 1 1 d .
H31 H 0.8002 0.7430 0.5209 0.103 Uiso 1 1 calc R
C32 C 0.9275(3) 0.8281(4) 0.6738(3) 0.1064(12) Uani 1 1 d .
H32 H 0.9322 0.7593 0.6862 0.128 Uiso 1 1 calc R
C33 C 0.9984(3) 0.9409(5) 0.7527(3) 0.1120(14) Uani 1 1 d .
H33 H 1.0509 0.9480 0.8191 0.134 Uiso 1 1 calc R
C34 C 0.9929(4) 1.0411(4) 0.7351(3) 0.1190(14) Uani 1 1 d .
H34 H 1.0426 1.1166 0.7884 0.143 Uiso 1 1 calc R
C35 C 0.9137(3) 1.0310(3) 0.6385(3) 0.0961(11) Uani 1 1 d .
H35 H 0.9086 1.1007 0.6277 0.115 Uiso 1 1 calc R
Cl1 Cl 0.14064(9) 0.68987(12) 0.48589(8) 0.1272(4) Uani 1 1 d .
N1 N 0.39227(18) 0.42625(16) 0.20077(15) 0.0485(5) Uani 1 1 d .
N2 N 0.6489(2) 0.81273(18) 0.39142(17) 0.0596(5) Uani 1 1 d .
O1 O 0.19064(18) 0.21464(16) 0.00093(16) 0.0730(5) Uani 1 1 d .
O2 O 0.07978(16) 0.33993(15) 0.09924(15) 0.0628(5) Uani 1 1 d .
O3 O 0.26138(16) 0.56926(15) -0.07162(13) 0.0595(5) Uani 1 1 d .
O4 O 0.12240(15) 0.41103(15) -0.07378(13) 0.0588(4) Uani 1 1 d .
O5 O 0.25055(15) 0.72880(15) 0.16660(14) 0.0596(5) Uani 1 1 d .
O6 O 0.71902(16) 0.71818(16) 0.23491(15) 0.0653(5) Uani 1 1 d .

loop_
_atom_site_aniso_label
_atom_site_aniso_U_11
_atom_site_aniso_U_22
_atom_site_aniso_U_33
_atom_site_aniso_U_23
_atom_site_aniso_U_13
_atom_site_aniso_U_12
C1 0.0437(12) 0.0451(13) 0.0434(13) 0.0151(11) 0.0133(11) 0.0111(10)
C2 0.0503(14) 0.0491(15) 0.0569(15) 0.0255(13) 0.0143(12) 0.0118(12)
C3 0.0525(17) 0.096(2) 0.125(3) 0.063(2) 0.0177(17) -0.0011(16)
C4 0.0417(12) 0.0466(13) 0.0420(13) 0.0171(11) 0.0106(10) 0.0094(10)
C5 0.0406(13) 0.0535(14) 0.0474(14) 0.0188(12) 0.0117(11) 0.0095(11)
C6 0.0453(14) 0.0798(19) 0.0584(16) 0.0254(14) -0.0021(12) 0.0089(13)
C7 0.0377(12) 0.0486(13) 0.0436(13) 0.0215(11) 0.0090(10) 0.0083(10)
C8 0.0389(13) 0.0530(14) 0.0412(13) 0.0206(11) 0.0072(10) 0.0108(10)
C9 0.0461(13) 0.0473(13) 0.0398(13) 0.0187(11) 0.0085(10) 0.0088(11)
C10 0.0492(14) 0.0566(15) 0.0638(16) 0.0306(13) 0.0155(12) 0.0128(12)
C11 0.0555(15) 0.0624(17) 0.0637(17) 0.0285(14) 0.0167(13) 0.0029(13)
C12 0.0727(18) 0.0489(15) 0.0428(14) 0.0156(12) 0.0089(13) 0.0012(13)
C13 0.106(2) 0.0530(17) 0.079(2) 0.0275(15) 0.0240(18) -0.0031(16)
C14 0.0818(19) 0.0435(15) 0.0608(17) 0.0156(12) 0.0220(14) 0.0181(13)
C15 0.0598(15) 0.0498(15) 0.0504(15) 0.0159(12) 0.0165(12) 0.0132(12)
C16 0.0403(12) 0.0469(13) 0.0427(13) 0.0175(11) 0.0077(10) 0.0126(10)
C17 0.0457(13) 0.0480(14) 0.0472(13) 0.0189(11) 0.0097(11) 0.0138(11)
C18 0.0608(16) 0.0557(16) 0.0608(16) 0.0222(13) 0.0042(13) 0.0200(13)
C19 0.087(2) 0.0655(18) 0.0555(17) 0.0251(15) 0.0052(15) 0.0300(16)
C20 0.098(2) 0.0683(18) 0.0612(18) 0.0377(15) 0.0255(17) 0.0295(17)
C21 0.0722(17) 0.0526(15) 0.0566(16) 0.0281(13) 0.0229(14) 0.0179(13)
C22 0.0465(14) 0.0517(15) 0.0539(15) 0.0245(13) 0.0029(12) 0.0142(11)
C23 0.0701(17) 0.0546(15) 0.0417(14) 0.0180(13) 0.0027(13) 0.0261(13)
C24 0.0530(14) 0.0553(15) 0.0433(13) 0.0235(12) 0.0108(11) 0.0241(12)
C25 0.0611(16) 0.0757(18) 0.0546(15) 0.0345(14) 0.0190(13) 0.0319(14)
C26 0.082(2) 0.115(3) 0.0625(19) 0.0499(19) 0.0358(17) 0.060(2)
C27 0.119(3) 0.103(3) 0.0464(17) 0.0313(18) 0.0288(19) 0.070(2)
C28 0.101(2) 0.0721(19) 0.0479(17) 0.0164(14) 0.0087(16) 0.0397(18)
C29 0.081(2) 0.0540(17) 0.077(2) 0.0239(15) -0.0165(16) -0.0062(15)
C30 0.0579(16) 0.0613(17) 0.0601(17) 0.0190(14) -0.0025(13) 0.0043(13)
C31 0.082(2) 0.078(2) 0.080(2) 0.0310(18) -0.0092(17) 0.0099(17)
C32 0.082(2) 0.135(3) 0.111(3) 0.077(3) -0.003(2) 0.016(2)
C33 0.073(2) 0.157(4) 0.083(3) 0.060(3) -0.0208(19) -0.018(2)
C34 0.122(3) 0.119(3) 0.067(2) 0.025(2) -0.018(2) -0.026(3)
C35 0.108(3) 0.073(2) 0.072(2) 0.0198(18) -0.0137(19) -0.0058(19)
Cl1 0.0996(7) 0.2307(13) 0.1067(7) 0.0940(8) 0.0681(6) 0.0852(8)
N1 0.0521(11) 0.0468(11) 0.0471(11) 0.0206(9) 0.0120(9) 0.0118(9)
N2 0.0582(13) 0.0544(13) 0.0523(13) 0.0167(11) -0.0006(10) 0.0067(10)
O1 0.0722(12) 0.0462(11) 0.0818(13) 0.0100(10) 0.0160(10) 0.0102(9)
O2 0.0505(10) 0.0667(11) 0.0763(12) 0.0335(10) 0.0249(9) 0.0090(9)
O3 0.0561(10) 0.0692(11) 0.0568(10) 0.0355(9) 0.0081(8) 0.0077(9)
O4 0.0453(9) 0.0706(11) 0.0521(10) 0.0267(9) 0.0028(8) -0.0012(8)
O5 0.0443(9) 0.0664(11) 0.0816(12) 0.0400(10) 0.0235(9) 0.0189(8)
O6 0.0442(10) 0.0758(12) 0.0763(12) 0.0342(10) 0.0147(9) 0.0104(9)

loop_
_atom_type_symbol
_atom_type_description
_atom_type_scat_dispersion_real
_atom_type_scat_dispersion_imag
_atom_type_scat_source
C C 0.0033 0.0016 'International Tables Vol C Tables 4.2.6.8 and 6.1.1.4'
H H 0.0000 0.0000 'International Tables Vol C Tables 4.2.6.8 and 6.1.1.4'
N N 0.0061 0.0033 'International Tables Vol C Tables 4.2.6.8 and 6.1.1.4'
O O 0.0106 0.0060 'International Tables Vol C Tables 4.2.6.8 and 6.1.1.4'
Cl Cl 0.1484 0.1585 'International Tables Vol C Tables 4.2.6.8 and 6.1.1.4'

loop_
_geom_angle_atom_site_label_1
_geom_angle_atom_site_label_2
_geom_angle_atom_site_label_3
_geom_angle
C4 C1 N1 121.4(2)
C4 C1 C2 124.2(2)
N1 C1 C2 114.32(19)
O1 C2 O2 125.6(2)
O1 C2 C1 123.8(2)
O2 C2 C1 110.6(2)
O2 C3 H3A 109.5
O2 C3 H3B 109.5
H3A C3 H3B 109.5
O2 C3 H3C 109.5
H3A C3 H3C 109.5
H3B C3 H3C 109.5
C1 C4 C5 123.5(2)
C1 C4 C7 123.0(2)
C5 C4 C7 113.52(18)
O3 C5 O4 123.8(2)
O3 C5 C4 121.5(2)
O4 C5 C4 114.6(2)
O4 C6 H6A 109.5
O4 C6 H6B 109.5
H6A C6 H6B 109.5
O4 C6 H6C 109.5
H6A C6 H6C 109.5
H6B C6 H6C 109.5
C4 C7 C8 109.53(17)
C4 C7 C16 111.93(17)
C8 C7 C16 110.14(17)
C4 C7 H7 108.4
C8 C7 H7 108.4
C16 C7 H7 108.4
O5 C8 C9 120.2(2)
O5 C8 C7 118.91(19)
C9 C8 C7 120.86(18)
C10 C9 C15 118.2(2)
C10 C9 C8 124.0(2)
C15 C9 C8 117.8(2)
C11 C10 C9 120.3(2)
C11 C10 H10 119.8
C9 C10 H10 119.8
C12 C11 C10 121.6(2)
C12 C11 H11 119.2
C10 C11 H11 119.2
C11 C12 C14 117.7(2)
C11 C12 C13 120.6(3)
C14 C12 C13 121.7(3)
C12 C13 H13A 109.5
C12 C13 H13B 109.5
H13A C13 H13B 109.5
C12 C13 H13C 109.5
H13A C13 H13C 109.5
H13B C13 H13C 109.5
C15 C14 C12 121.6(2)
C15 C14 H14 119.2
C12 C14 H14 119.2
C14 C15 C9 120.5(2)
C14 C15 H15 119.7
C9 C15 H15 119.7
C24 C16 C22 102.16(18)
C24 C16 C7 116.75(17)
C22 C16 C7 110.62(17)
C24 C16 C17 113.40(18)
C22 C16 C17 107.73(17)
C7 C16 C17 105.93(17)
N1 C17 C18 111.99(19)
N1 C17 C16 108.60(17)
C18 C17 C16 114.03(19)
N1 C17 H17 107.3
C18 C17 H17 107.3
C16 C17 H17 107.3
C19 C18 C17 123.0(2)
C19 C18 H18 118.5
C17 C18 H18 118.5
C18 C19 C20 120.7(3)
C18 C19 H19 119.6
C20 C19 H19 119.6
C21 C20 C19 120.0(2)
C21 C20 H20 120.0
C19 C20 H20 120.0
C20 C21 N1 122.1(2)
C20 C21 H21 118.9
N1 C21 H21 118.9
O6 C22 N2 125.7(2)
O6 C22 C16 125.8(2)
N2 C22 C16 108.5(2)
C28 C23 C24 121.5(3)
C28 C23 N2 128.4(3)
C24 C23 N2 110.1(2)
C25 C24 C23 120.4(2)
C25 C24 C16 131.4(2)
C23 C24 C16 108.3(2)
C24 C25 C26 117.7(3)
C24 C25 H25 121.2
C26 C25 H25 121.2
C27 C26 C25 121.8(3)
C27 C26 Cl1 119.4(2)
C25 C26 Cl1 118.8(3)
C28 C27 C26 120.2(3)
C28 C27 H27 119.9
C26 C27 H27 119.9
C23 C28 C27 118.5(3)
C23 C28 H28 120.8
C27 C28 H28 120.8
N2 C29 C30 114.5(2)
N2 C29 H29A 108.6
C30 C29 H29A 108.6
N2 C29 H29B 108.6
C30 C29 H29B 108.6
H29A C29 H29B 107.6
C35 C30 C31 118.4(3)
C35 C30 C29 118.8(3)
C31 C30 C29 122.8(3)
C30 C31 C32 120.4(3)
C30 C31 H31 119.8
C32 C31 H31 119.8
C33 C32 C31 119.0(4)
C33 C32 H32 120.5
C31 C32 H32 120.5
C34 C33 C32 121.0(3)
C34 C33 H33 119.5
C32 C33 H33 119.5
C33 C34 C35 119.6(4)
C33 C34 H34 120.2
C35 C34 H34 120.2
C34 C35 C30 121.8(3)
C34 C35 H35 119.1
C30 C35 H35 119.1
C1 N1 C21 122.4(2)
C1 N1 C17 115.39(17)
C21 N1 C17 121.6(2)
C22 N2 C23 110.9(2)
C22 N2 C29 123.3(2)
C23 N2 C29 125.5(2)
C2 O2 C3 115.9(2)
C5 O4 C6 116.32(18)

loop_
_geom_bond_atom_site_label_1
_geom_bond_atom_site_label_2
_geom_bond_distance
C1 C4 1.353(3)
C1 N1 1.387(3)
C1 C2 1.508(3)
C2 O1 1.196(3)
C2 O2 1.328(3)
C3 O2 1.451(3)
C3 H3A 0.9600
C3 H3B 0.9600
C3 H3C 0.9600
C4 C5 1.479(3)
C4 C7 1.511(3)
C5 O3 1.213(3)
C5 O4 1.328(3)
C6 O4 1.452(3)
C6 H6A 0.9600
C6 H6B 0.9600
C6 H6C 0.9600
C7 C8 1.537(3)
C7 C16 1.552(3)
C7 H7 0.9800
C8 O5 1.218(2)
C8 C9 1.486(3)
C9 C10 1.390(3)
C9 C15 1.393(3)
C10 C11 1.390(3)
C10 H10 0.9300
C11 C12 1.381(4)
C11 H11 0.9300
C12 C14 1.385(4)
C12 C13 1.505(3)
C13 H13A 0.9600
C13 H13B 0.9600
C13 H13C 0.9600
C14 C15 1.381(3)
C14 H14 0.9300
C15 H15 0.9300
C16 C24 1.512(3)
C16 C22 1.536(3)
C16 C17 1.559(3)
C17 N1 1.471(3)
C17 C18 1.500(3)
C17 H17 0.9800
C18 C19 1.327(4)
C18 H18 0.9300
C19 C20 1.434(4)
C19 H19 0.9300
C20 C21 1.329(3)
C20 H20 0.9300
C21 N1 1.395(3)
C21 H21 0.9300
C22 O6 1.215(3)
C22 N2 1.366(3)
C23 C28 1.379(4)
C23 C24 1.397(3)
C23 N2 1.402(3)
C24 C25 1.381(3)
C25 C26 1.393(4)
C25 H25 0.9300
C26 C27 1.387(4)
C26 Cl1 1.733(3)
C27 C28 1.379(4)
C27 H27 0.9300
C28 H28 0.9300
C29 N2 1.450(3)
C29 C30 1.510(4)
C29 H29A 0.9700
C29 H29B 0.9700
C30 C35 1.373(4)
C30 C31 1.375(4)
C31 C32 1.394(4)
C31 H31 0.9300
C32 C33 1.377(5)
C32 H32 0.9300
C33 C34 1.349(5)
C33 H33 0.9300
C34 C35 1.367(5)
C34 H34 0.9300
C35 H35 0.9300
